data_7227750
loop_
_publ_author_name
'Azhdari Tehrani, Alireza'
'Ghasempour, Hosein'
'Morsali, Ali'
'Bauz\'a, Antonio'
'Frontera, Antonio'
'Retailleau, Pascal'

_publ_section_title
;
 Unraveling the dual character of sulfur atoms in a series of Hg(ii)
 coordination polymers containing bis(4-pyridyl)disulfide
;
_journal_issue 14
_journal_name_full CrystEngComm
_journal_page_first 1974
_journal_paper_doi 10.1039/C7CE00033B
_journal_volume 19
_journal_year 2017
_chemical_formula_moiety 'C10 H8 Cl2 Hg N2 S2'
_chemical_formula_sum 'C10 H8 Cl2 Hg N2 S2'
_chemical_formula_weight 491.79
_space_group_crystal_system monoclinic
_space_group_IT_number 15
_space_group_name_Hall '-C 2yc'
_space_group_name_H-M_alt 'C 1 2/c 1'
_symmetry_space_group_name_Hall '-C 2yc'
_symmetry_space_group_name_H-M 'C 1 2/c 1'
_atom_sites_solution_hydrogens geom
_atom_sites_solution_primary direct
_atom_sites_solution_secondary difmap
_audit_creation_date 2016-10-20
_audit_creation_method
;
Olex2 1.2
(compiled 2016.08.31 svn.r3340 for OlexSys, GUI svn.r5227)
;
_audit_update_record
;
2016-10-21 deposited with the CCDC.
2017-02-28 downloaded from the CCDC.
;
_cell_angle_alpha 90
_cell_angle_beta 93.389(7)
_cell_angle_gamma 90
_cell_formula_units_Z 4
_cell_length_a 12.9022(10)
_cell_length_b 9.8132(11)
_cell_length_c 11.2707(8)
_cell_measurement_reflns_used 276
_cell_measurement_temperature 293
_cell_measurement_theta_max 27.5
_cell_measurement_theta_min 3.5
_cell_volume 1424.5(2)
_computing_cell_refinement
;
CrystalClear-SM Expert 2.1 b45 (Rigaku, 2015)
;
_computing_data_collection
;
CrystalClear-SM Expert 2.1 b45 (Rigaku, 2015)
;
_computing_data_reduction
;
CrystalClear-SM Expert 2.1 b45 (Rigaku, 2015)
;
_computing_molecular_graphics 'Olex2 (Dolomanov et al., 2009)'
_computing_publication_material 'Olex2 (Dolomanov et al., 2009)'
_computing_structure_refinement 'ShelXL (Sheldrick, 2015)'
_diffrn_ambient_temperature 293
_diffrn_detector 'HPAD Dectris Pilatus 200K'
_diffrn_detector_area_resol_mean 5.8140
_diffrn_measured_fraction_theta_full 0.991
_diffrn_measured_fraction_theta_max 0.991
_diffrn_measurement_details
;
scan:
    Number of images: 360
               Slice: -95.0000 - 85.0000
         Image width: 0.5000
            Exp time: 15.0000
       Rotation axis: Omega
               Omega: 0.0000
               Kappa: -8.0000
                 Phi: -144.0000
                 XTD: 35.0000
              2theta: -5.0000
scan:
    Number of images: 234
               Slice: -85.5000 - 31.5000
         Image width: 0.5000
            Exp time: 15.0000
       Rotation axis: Omega
               Omega: 0.0000
               Kappa: -56.0000
                 Phi: -108.0000
                 XTD: 35.0000
              2theta: -5.0000
scan:
    Number of images: 90
               Slice: -42.5000 - 2.5000
         Image width: 0.5000
            Exp time: 15.0000
       Rotation axis: Omega
               Omega: 0.0000
               Kappa: -72.0000
                 Phi: 36.0000
                 XTD: 35.0000
              2theta: -5.0000
;
_diffrn_measurement_device
;
AFC12 (Right): Kappa 3 circle
;
_diffrn_measurement_device_type
;
Rigaku XtalabPro mm003
;
_diffrn_measurement_method 'profile data from \w-scans'
_diffrn_measurement_specimen_support Fiber
_diffrn_orient_matrix_type d*Trek
_diffrn_orient_matrix_UB_11 -0.040616
_diffrn_orient_matrix_UB_12 -0.064779
_diffrn_orient_matrix_UB_13 -0.013503
_diffrn_orient_matrix_UB_21 0.037799
_diffrn_orient_matrix_UB_22 -0.041435
_diffrn_orient_matrix_UB_23 0.085081
_diffrn_orient_matrix_UB_31 -0.070829
_diffrn_orient_matrix_UB_32 0.028644
_diffrn_orient_matrix_UB_33 0.045417
_diffrn_radiation_monochromator 'Confocal mirrors'
_diffrn_radiation_type MoK\a
_diffrn_radiation_wavelength 0.71075
_diffrn_reflns_av_R_equivalents 0.0489
_diffrn_reflns_av_unetI/netI 0.0321
_diffrn_reflns_Laue_measured_fraction_full 0.991
_diffrn_reflns_Laue_measured_fraction_max 0.991
_diffrn_reflns_limit_h_max 15
_diffrn_reflns_limit_h_min -16
_diffrn_reflns_limit_k_max 12
_diffrn_reflns_limit_k_min -12
_diffrn_reflns_limit_l_max 13
_diffrn_reflns_limit_l_min -14
_diffrn_reflns_number 8203
_diffrn_reflns_point_group_measured_fraction_full 0.991
_diffrn_reflns_point_group_measured_fraction_max 0.991
_diffrn_reflns_theta_full 25.242
_diffrn_reflns_theta_max 27.472
_diffrn_reflns_theta_min 4.153
_diffrn_source 'Rigaku microsource mm003'
_diffrn_source_current 0.6
_diffrn_source_power 0.03
_diffrn_source_voltage 50.0
_exptl_absorpt_coefficient_mu 11.451
_exptl_absorpt_correction_T_max 1.000
_exptl_absorpt_correction_T_min 0.378
_exptl_absorpt_correction_type multi-scan
_exptl_absorpt_process_details 'REQAB,Higashi, 1998'
_exptl_crystal_colour Colorless
_exptl_crystal_density_diffrn 2.293
_exptl_crystal_description platelet
_exptl_crystal_F_000 912
_exptl_crystal_preparation Fiber
_exptl_crystal_size_max 0.2
_exptl_crystal_size_mid 0.08
_exptl_crystal_size_min 0.03
_refine_diff_density_max 0.361
_refine_diff_density_min -0.489
_refine_diff_density_rms 0.083
_refine_ls_extinction_method none
_refine_ls_goodness_of_fit_ref 0.883
_refine_ls_hydrogen_treatment constr
_refine_ls_matrix_type full
_refine_ls_number_parameters 78
_refine_ls_number_reflns 1624
_refine_ls_number_restraints 0
_refine_ls_restrained_S_all 0.883
_refine_ls_R_factor_all 0.0205
_refine_ls_R_factor_gt 0.0178
_refine_ls_shift/su_max 0.000
_refine_ls_shift/su_mean 0.000
_refine_ls_structure_factor_coef Fsqd
_refine_ls_weighting_details 'w=1/[\s^2^(Fo^2^)+(0.0110P)^2^] where P=(Fo^2^+2Fc^2^)/3'
_refine_ls_weighting_scheme calc
_refine_ls_wR_factor_gt 0.0357
_refine_ls_wR_factor_ref 0.0361
_reflns_Friedel_coverage 0.000
_reflns_number_gt 1448
_reflns_number_total 1626
_reflns_threshold_expression 'I > 2\s(I)'
_cod_data_source_file c7ce00033b2.cif
_cod_data_source_block HgCl2
_cod_depositor_comments
;
The following automatic conversions were performed:

'_exptl_absorpt_correction_type' value 'Multi-scan' changed to
'multi-scan' according to
/home/data/users/saulius/crontab/automatic-downloads/rss-feeds/RSC/lib/dictionaries/cif_core.dic
dictionary named 'cif_core.dic' version 2.4.2 from 2011-04-26.

Automatic conversion script
Id: cif_fix_values 4973 2017-02-22 13:04:09Z antanas 

 Adding full bibliography for 7227749--7227751.cif.
;
_cod_database_code 7227750
_shelx_space_group_comment
;
The symmetry employed for this shelxl refinement is uniquely defined
by the following loop, which should always be used as a source of
symmetry information in preference to the above space-group names.
They are only intended as comments.
;
_olex2_refinement_description
;
1. Fixed Uiso
 At 1.2 times of:
  All C(H) groups
2.a Aromatic/amide H refined with riding coordinates:
 C2(H2), C3(H3), C5(H5), C6(H6)
;
_shelx_shelxl_version_number 2014/7
_olex2_submission_special_instructions 'No special instructions were received'

loop_
_space_group_symop_operation_xyz
'x, y, z'
'-x, y, -z+1/2'
'x+1/2, y+1/2, z'
'-x+1/2, y+1/2, -z+1/2'
'-x, -y, -z'
'x, -y, z-1/2'
'-x+1/2, -y+1/2, -z'
'x+1/2, -y+1/2, z-1/2'

loop_
_atom_site_label
_atom_site_type_symbol
_atom_site_fract_x
_atom_site_fract_y
_atom_site_fract_z
_atom_site_U_iso_or_equiv
_atom_site_adp_type
_atom_site_occupancy
_atom_site_site_symmetry_order
_atom_site_calc_flag
_atom_site_refinement_flags_posn
_atom_site_refinement_flags_adp
_atom_site_refinement_flags_occupancy
Hg1 Hg 0.5000 0.48868(2) 0.7500 0.04751(7) Uani 1 2 d S T P
Cl1 Cl 0.67566(6) 0.54529(10) 0.79156(8) 0.0669(2) Uani 1 1 d . . .
S1 S 0.56478(6) 0.00951(7) 0.30505(6) 0.04901(17) Uani 1 1 d . . .
N1 N 0.52072(19) 0.3266(2) 0.5921(2) 0.0462(5) Uani 1 1 d . . .
C2 C 0.4442(2) 0.3038(3) 0.5085(2) 0.0482(7) Uani 1 1 d . . .
H2 H 0.3832 0.3540 0.5115 0.058 Uiso 1 1 calc R . .
C3 C 0.4514(2) 0.2103(3) 0.4190(2) 0.0469(7) Uani 1 1 d . . .
H3 H 0.3967 0.1981 0.3626 0.056 Uiso 1 1 calc R . .
C4 C 0.5413(2) 0.1346(3) 0.4140(2) 0.0405(6) Uani 1 1 d . . .
C5 C 0.6206(2) 0.1563(3) 0.5002(2) 0.0469(6) Uani 1 1 d . . .
H5 H 0.6819 0.1064 0.5000 0.056 Uiso 1 1 calc R . .
C6 C 0.6070(2) 0.2528(3) 0.5861(3) 0.0487(7) Uani 1 1 d . . .
H6 H 0.6609 0.2674 0.6431 0.058 Uiso 1 1 calc R . .

loop_
_atom_site_aniso_label
_atom_site_aniso_U_11
_atom_site_aniso_U_22
_atom_site_aniso_U_33
_atom_site_aniso_U_23
_atom_site_aniso_U_13
_atom_site_aniso_U_12
Hg1 0.04377(10) 0.05456(11) 0.04317(9) 0.000 -0.00599(6) 0.000
Cl1 0.0458(4) 0.0795(5) 0.0737(5) -0.0029(4) -0.0110(4) -0.0088(4)
S1 0.0577(4) 0.0508(4) 0.0391(3) 0.0032(3) 0.0076(3) 0.0097(3)
N1 0.0501(15) 0.0487(12) 0.0390(12) -0.0004(10) -0.0050(10) 0.0015(11)
C2 0.0463(18) 0.0552(16) 0.0422(15) -0.0008(12) -0.0058(12) 0.0088(13)
C3 0.0495(17) 0.0507(15) 0.0391(14) 0.0001(12) -0.0080(13) 0.0049(12)
C4 0.0474(16) 0.0417(13) 0.0328(13) 0.0072(10) 0.0053(11) -0.0006(11)
C5 0.0418(16) 0.0539(15) 0.0450(15) 0.0083(12) 0.0010(12) 0.0051(12)
C6 0.0439(17) 0.0565(16) 0.0442(15) 0.0035(13) -0.0108(13) -0.0035(13)

loop_
_atom_type_symbol
_atom_type_description
_atom_type_scat_dispersion_real
_atom_type_scat_dispersion_imag
_atom_type_scat_source
C C 0.0033 0.0016 'International Tables Vol C Tables 4.2.6.8 and 6.1.1.4'
H H 0.0000 0.0000 'International Tables Vol C Tables 4.2.6.8 and 6.1.1.4'
N N 0.0061 0.0033 'International Tables Vol C Tables 4.2.6.8 and 6.1.1.4'
S S 0.1246 0.1234 'International Tables Vol C Tables 4.2.6.8 and 6.1.1.4'
I I -0.4742 1.8119 'International Tables Vol C Tables 4.2.6.8 and 6.1.1.4'
Cl Cl 0.1484 0.1585 'International Tables Vol C Tables 4.2.6.8 and 6.1.1.4'
Hg Hg -2.3894 9.2266 'International Tables Vol C Tables 4.2.6.8 and 6.1.1.4'

loop_
_geom_angle_atom_site_label_1
_geom_angle_atom_site_label_2
_geom_angle_atom_site_label_3
_geom_angle
_geom_angle_site_symmetry_1
_geom_angle_site_symmetry_3
Cl1 Hg1 Cl1 152.70(5) 2_656 .
Cl1 Hg1 N1 98.98(6) . 2_656
Cl1 Hg1 N1 98.91(6) 2_656 2_656
Cl1 Hg1 N1 98.98(6) 2_656 .
Cl1 Hg1 N1 98.92(6) . .
N1 Hg1 N1 97.56(11) . 2_656
C4 S1 S1 104.83(10) . 2_655
C2 N1 Hg1 121.22(19) . .
C6 N1 Hg1 121.66(18) . .
C6 N1 C2 117.1(2) . .
N1 C2 H2 118.4 . .
N1 C2 C3 123.3(3) . .
C3 C2 H2 118.4 . .
C2 C3 H3 120.5 . .
C2 C3 C4 119.0(3) . .
C4 C3 H3 120.5 . .
C3 C4 S1 125.3(2) . .
C3 C4 C5 118.4(3) . .
C5 C4 S1 116.3(2) . .
C4 C5 H5 120.6 . .
C6 C5 C4 118.7(3) . .
C6 C5 H5 120.6 . .
N1 C6 C5 123.5(2) . .
N1 C6 H6 118.2 . .
C5 C6 H6 118.2 . .

loop_
_geom_bond_atom_site_label_1
_geom_bond_atom_site_label_2
_geom_bond_distance
_geom_bond_site_symmetry_2
Hg1 Cl1 2.3535(8) 2_656
Hg1 Cl1 2.3536(8) .
Hg1 N1 2.413(2) 2_656
Hg1 N1 2.413(2) .
S1 S1 2.0221(16) 2_655
S1 C4 1.775(3) .
N1 C2 1.342(4) .
N1 C6 1.334(4) .
C2 H2 0.9300 .
C2 C3 1.370(4) .
C3 H3 0.9300 .
C3 C4 1.382(4) .
C4 C5 1.385(4) .
C5 H5 0.9300 .
C5 C6 1.372(4) .
C6 H6 0.9300 .

loop_
_geom_torsion_atom_site_label_1
_geom_torsion_atom_site_label_2
_geom_torsion_atom_site_label_3
_geom_torsion_atom_site_label_4
_geom_torsion
_geom_torsion_site_symmetry_1
Hg1 N1 C2 C3 -178.3(2) .
Hg1 N1 C6 C5 177.7(2) .
S1 S1 C4 C3 1.1(3) 2_655
S1 S1 C4 C5 -178.92(19) 2_655
S1 C4 C5 C6 179.4(2) .
N1 C2 C3 C4 0.4(4) .
C2 N1 C6 C5 -0.2(4) .
C2 C3 C4 S1 -179.9(2) .
C2 C3 C4 C5 0.1(4) .
C3 C4 C5 C6 -0.6(4) .
C4 C5 C6 N1 0.7(4) .
C6 N1 C2 C3 -0.4(4) .
